data_7044918
loop_
_publ_author_name
'Bergmann, Larissa'
'Braun, Carolin'
'Nieger, Martin'
'Br\"ase, Stefan'

_publ_section_title
;
 The coordination- and photochemistry of copper(i) complexes: variation of
 N^N ligands from imidazole to tetrazole.
;
_journal_issue 2
_journal_name_full 'Dalton transactions (Cambridge, England : 2003)'
_journal_page_first 608
_journal_page_last 621
_journal_paper_doi 10.1039/c7dt03682e
_journal_volume 47
_journal_year 2018
_chemical_formula_moiety 'C42 H32 Cu N5 O P2'
_chemical_formula_sum 'C42 H32 Cu N5 O P2'
_chemical_formula_weight 748.21
_space_group_IT_number 14
_space_group_name_Hall '-P 2yn'
_space_group_name_H-M_alt 'P 1 21/n 1'
_symmetry_cell_setting monoclinic
_symmetry_space_group_name_Hall '-P 2yn'
_symmetry_space_group_name_H-M 'P 1 21/n 1'
_atom_sites_solution_hydrogens geom
_atom_sites_solution_primary heavy
_atom_sites_solution_secondary difmap
_audit_block_doi 10.5517/cczynfz
_audit_creation_method SHELXL-97
_audit_update_record
;
2013-01-29 deposited with the CCDC.
2017-12-01 downloaded from the CCDC.
;
_cell_angle_alpha 90.00
_cell_angle_beta 90.648(6)
_cell_angle_gamma 90.00
_cell_formula_units_Z 4
_cell_length_a 9.0162(4)
_cell_length_b 17.8097(12)
_cell_length_c 22.3584(19)
_cell_measurement_reflns_used 718
_cell_measurement_temperature 123(2)
_cell_measurement_theta_max 25.0
_cell_measurement_theta_min 2.5
_cell_volume 3590.0(4)
_computing_cell_refinement EVALCCD
_computing_data_collection Collect
_computing_data_reduction EVALCCD
_computing_molecular_graphics XP
_computing_publication_material 'SHELXL-97 (Sheldrick, 1997)'
_computing_structure_refinement 'SHELXL-97 (Sheldrick, 1997)'
_computing_structure_solution 'SHELXS-97 (Sheldrick, 1990)'
_diffrn_ambient_temperature 123(2)
_diffrn_measured_fraction_theta_full 0.997
_diffrn_measured_fraction_theta_max 0.997
_diffrn_measurement_device_type 'Bruker-Nonius KappaCCD'
_diffrn_measurement_method 'rotation in phi and omega, 1 deg.'
_diffrn_radiation_monochromator graphite
_diffrn_radiation_source 'fine-focus sealed tube'
_diffrn_radiation_type MoK\a
_diffrn_radiation_wavelength 0.71073
_diffrn_reflns_av_R_equivalents 0.0338
_diffrn_reflns_av_sigmaI/netI 0.0342
_diffrn_reflns_limit_h_max 11
_diffrn_reflns_limit_h_min -11
_diffrn_reflns_limit_k_max 23
_diffrn_reflns_limit_k_min -23
_diffrn_reflns_limit_l_max 29
_diffrn_reflns_limit_l_min -28
_diffrn_reflns_number 30988
_diffrn_reflns_theta_full 27.48
_diffrn_reflns_theta_max 27.48
_diffrn_reflns_theta_min 2.96
_exptl_absorpt_coefficient_mu 0.739
_exptl_absorpt_correction_T_max 0.9010
_exptl_absorpt_correction_T_min 0.7510
_exptl_absorpt_correction_type multi-scan
_exptl_absorpt_process_details 'SADABS (Sheldrick, 2008)'
_exptl_crystal_colour colourless
_exptl_crystal_density_diffrn 1.384
_exptl_crystal_density_meas ?
_exptl_crystal_density_method 'not measured'
_exptl_crystal_description blocks
_exptl_crystal_F_000 1544
_exptl_crystal_size_max 0.45
_exptl_crystal_size_mid 0.20
_exptl_crystal_size_min 0.15
_refine_diff_density_max 0.388
_refine_diff_density_min -0.358
_refine_diff_density_rms 0.058
_refine_ls_extinction_method none
_refine_ls_goodness_of_fit_ref 1.051
_refine_ls_hydrogen_treatment constr
_refine_ls_matrix_type full
_refine_ls_number_parameters 460
_refine_ls_number_reflns 8194
_refine_ls_number_restraints 0
_refine_ls_restrained_S_all 1.051
_refine_ls_R_factor_all 0.0494
_refine_ls_R_factor_gt 0.0343
_refine_ls_shift/su_max 0.001
_refine_ls_shift/su_mean 0.000
_refine_ls_structure_factor_coef Fsqd
_refine_ls_weighting_details 'calc w=1/[\s^2^(Fo^2^)+(0.0242P)^2^+3.0775P] where P=(Fo^2^+2Fc^2^)/3'
_refine_ls_weighting_scheme calc
_refine_ls_wR_factor_gt 0.0721
_refine_ls_wR_factor_ref 0.0779
_reflns_number_gt 6691
_reflns_number_total 8194
_reflns_threshold_expression >2sigma(I)
_cod_data_source_file c7dt03682e2.cif
_cod_data_source_block sb330_hy_compound_2a
_cod_depositor_comments
;
The following automatic conversions were performed:

'_exptl_crystal_density_meas' value 'none' was changed to '?' - the
value is perceived as not measured.

Automatic conversion script
Id: cif_fix_values 4973 2017-02-22 13:04:09Z antanas 

 Adding full bibliography for 7044915--7044926.cif.
;
_cod_original_sg_symbol_H-M 'P 21/n'
_cod_database_code 7044918

loop_
_symmetry_equiv_pos_as_xyz
'x, y, z'
'-x+1/2, y+1/2, -z+1/2'
'-x, -y, -z'
'x-1/2, -y-1/2, z-1/2'

loop_
_atom_site_label
_atom_site_type_symbol
_atom_site_fract_x
_atom_site_fract_y
_atom_site_fract_z
_atom_site_U_iso_or_equiv
_atom_site_adp_type
_atom_site_occupancy
_atom_site_symmetry_multiplicity
_atom_site_calc_flag
_atom_site_refinement_flags
Cu1 Cu 0.60533(2) 0.265548(13) 0.327409(10) 0.01489(6) Uani 1 1 d .
P1 P 0.54138(5) 0.15045(3) 0.35616(2) 0.01713(10) Uani 1 1 d .
P2 P 0.57607(5) 0.35444(3) 0.39776(2) 0.01397(10) Uani 1 1 d .
O1 O 0.63095(16) 0.21210(8) 0.46766(6) 0.0224(3) Uani 1 1 d .
C1 C 0.4224(2) 0.16072(11) 0.42041(8) 0.0212(4) Uani 1 1 d .
C2 C 0.2719(2) 0.14451(12) 0.41950(10) 0.0285(5) Uani 1 1 d .
H2 H 0.2292 0.1193 0.3861 0.034 Uiso 1 1 calc R
C3 C 0.1836(3) 0.16488(14) 0.46699(11) 0.0367(6) Uani 1 1 d .
H3 H 0.0803 0.1543 0.4658 0.044 Uiso 1 1 calc R
C4 C 0.2449(3) 0.20038(14) 0.51587(10) 0.0383(6) Uani 1 1 d .
H4 H 0.1841 0.2137 0.5486 0.046 Uiso 1 1 calc R
C5 C 0.3940(3) 0.21674(12) 0.51766(9) 0.0308(5) Uani 1 1 d .
H5 H 0.4366 0.2409 0.5516 0.037 Uiso 1 1 calc R
C6 C 0.4806(2) 0.19773(11) 0.46966(9) 0.0232(4) Uani 1 1 d .
C7 C 0.4295(2) 0.09251(11) 0.30684(8) 0.0197(4) Uani 1 1 d .
C8 C 0.3560(2) 0.12586(12) 0.25936(9) 0.0230(4) Uani 1 1 d .
H8 H 0.3728 0.1774 0.2507 0.028 Uiso 1 1 calc R
C9 C 0.2585(2) 0.08501(13) 0.22433(10) 0.0305(5) Uani 1 1 d .
H9 H 0.2070 0.1087 0.1922 0.037 Uiso 1 1 calc R
C10 C 0.2359(2) 0.01077(13) 0.23572(10) 0.0333(5) Uani 1 1 d .
H10 H 0.1673 -0.0171 0.2119 0.040 Uiso 1 1 calc R
C11 C 0.3118(3) -0.02377(13) 0.28144(12) 0.0381(6) Uani 1 1 d .
H11 H 0.2980 -0.0759 0.2886 0.046 Uiso 1 1 calc R
C12 C 0.4079(3) 0.01679(12) 0.31697(10) 0.0318(5) Uani 1 1 d .
H12 H 0.4598 -0.0074 0.3487 0.038 Uiso 1 1 calc R
C13 C 0.6884(2) 0.08694(11) 0.37878(9) 0.0248(4) Uani 1 1 d .
C14 C 0.7998(2) 0.07382(13) 0.33855(11) 0.0341(5) Uani 1 1 d .
H14 H 0.7978 0.0983 0.3008 0.041 Uiso 1 1 calc R
C15 C 0.9149(3) 0.02516(15) 0.35261(15) 0.0511(7) Uani 1 1 d .
H15 H 0.9907 0.0159 0.3244 0.061 Uiso 1 1 calc R
C16 C 0.9192(4) -0.00926(16) 0.40690(16) 0.0628(10) Uani 1 1 d .
H16 H 0.9983 -0.0425 0.4166 0.075 Uiso 1 1 calc R
C17 C 0.8110(4) 0.00382(16) 0.44725(14) 0.0625(9) Uani 1 1 d .
H17 H 0.8156 -0.0200 0.4852 0.075 Uiso 1 1 calc R
C18 C 0.6940(3) 0.05146(13) 0.43376(11) 0.0423(6) Uani 1 1 d .
H18 H 0.6180 0.0597 0.4621 0.051 Uiso 1 1 calc R
C19 C 0.6659(2) 0.34544(11) 0.47098(8) 0.0166(4) Uani 1 1 d .
C20 C 0.7243(2) 0.40617(11) 0.50184(8) 0.0193(4) Uani 1 1 d .
H20 H 0.7111 0.4553 0.4861 0.023 Uiso 1 1 calc R
C21 C 0.8014(2) 0.39701(12) 0.55507(9) 0.0236(4) Uani 1 1 d .
H21 H 0.8393 0.4395 0.5759 0.028 Uiso 1 1 calc R
C22 C 0.8231(2) 0.32604(13) 0.57779(9) 0.0285(5) Uani 1 1 d .
H22 H 0.8790 0.3194 0.6137 0.034 Uiso 1 1 calc R
C23 C 0.7644(2) 0.26465(12) 0.54875(9) 0.0278(5) Uani 1 1 d .
H23 H 0.7787 0.2156 0.5646 0.033 Uiso 1 1 calc R
C24 C 0.6847(2) 0.27486(11) 0.49651(8) 0.0201(4) Uani 1 1 d .
C25 C 0.38294(19) 0.36966(10) 0.41574(8) 0.0161(4) Uani 1 1 d .
C26 C 0.2807(2) 0.36470(11) 0.36936(9) 0.0223(4) Uani 1 1 d .
H26 H 0.3120 0.3506 0.3305 0.027 Uiso 1 1 calc R
C27 C 0.1337(2) 0.38011(13) 0.37941(10) 0.0300(5) Uani 1 1 d .
H27 H 0.0647 0.3791 0.3470 0.036 Uiso 1 1 calc R
C28 C 0.0858(2) 0.39699(13) 0.43604(10) 0.0302(5) Uani 1 1 d .
H28 H -0.0164 0.4062 0.4429 0.036 Uiso 1 1 calc R
C29 C 0.1858(2) 0.40042(12) 0.48248(9) 0.0266(5) Uani 1 1 d .
H29 H 0.1528 0.4117 0.5217 0.032 Uiso 1 1 calc R
C30 C 0.3340(2) 0.38760(11) 0.47253(9) 0.0217(4) Uani 1 1 d .
H30 H 0.4032 0.3911 0.5048 0.026 Uiso 1 1 calc R
C31 C 0.6353(2) 0.44741(10) 0.37380(8) 0.0160(4) Uani 1 1 d .
C32 C 0.7646(2) 0.45219(12) 0.34137(9) 0.0244(4) Uani 1 1 d .
H32 H 0.8171 0.4077 0.3316 0.029 Uiso 1 1 calc R
C33 C 0.8183(3) 0.52098(13) 0.32311(11) 0.0338(5) Uani 1 1 d .
H33 H 0.9085 0.5237 0.3017 0.041 Uiso 1 1 calc R
C34 C 0.7415(3) 0.58535(12) 0.33582(10) 0.0316(5) Uani 1 1 d .
H34 H 0.7785 0.6327 0.3234 0.038 Uiso 1 1 calc R
C35 C 0.6108(2) 0.58110(12) 0.36662(9) 0.0270(5) Uani 1 1 d .
H35 H 0.5565 0.6256 0.3748 0.032 Uiso 1 1 calc R
C36 C 0.5578(2) 0.51254(11) 0.38576(9) 0.0216(4) Uani 1 1 d .
H36 H 0.4677 0.5101 0.4073 0.026 Uiso 1 1 calc R
N37 N 0.79783(17) 0.26768(9) 0.27689(7) 0.0186(3) Uani 1 1 d .
C38 C 0.9367(2) 0.25157(11) 0.29338(10) 0.0257(4) Uani 1 1 d .
H38 H 0.9546 0.2339 0.3329 0.031 Uiso 1 1 calc R
C39 C 1.0548(2) 0.25936(13) 0.25579(11) 0.0336(5) Uani 1 1 d .
H39 H 1.1522 0.2470 0.2692 0.040 Uiso 1 1 calc R
C40 C 1.0312(2) 0.28510(14) 0.19882(11) 0.0361(6) Uani 1 1 d .
H40 H 1.1118 0.2912 0.1723 0.043 Uiso 1 1 calc R
C41 C 0.8891(2) 0.30190(13) 0.18064(10) 0.0296(5) Uani 1 1 d .
H41 H 0.8696 0.3202 0.1414 0.036 Uiso 1 1 calc R
C42 C 0.7751(2) 0.29167(11) 0.22054(8) 0.0192(4) Uani 1 1 d .
C43 C 0.6203(2) 0.30584(10) 0.20564(8) 0.0172(4) Uani 1 1 d .
N44 N 0.56104(19) 0.31938(10) 0.15257(7) 0.0245(4) Uani 1 1 d .
N45 N 0.41548(19) 0.32659(10) 0.16326(7) 0.0236(4) Uani 1 1 d .
N46 N 0.39015(17) 0.31741(9) 0.22048(7) 0.0196(3) Uani 1 1 d .
N47 N 0.51915(16) 0.30375(9) 0.24833(7) 0.0158(3) Uani 1 1 d .

loop_
_atom_site_aniso_label
_atom_site_aniso_U_11
_atom_site_aniso_U_22
_atom_site_aniso_U_33
_atom_site_aniso_U_23
_atom_site_aniso_U_13
_atom_site_aniso_U_12
Cu1 0.01559(11) 0.01645(11) 0.01269(11) 0.00105(9) 0.00184(8) 0.00049(9)
P1 0.0213(2) 0.0154(2) 0.0147(2) 0.00087(18) 0.00004(18) -0.00065(19)
P2 0.0144(2) 0.0155(2) 0.0120(2) 0.00043(17) 0.00032(17) 0.00063(17)
O1 0.0315(8) 0.0195(7) 0.0161(7) 0.0002(5) -0.0014(6) -0.0013(6)
C1 0.0315(11) 0.0161(9) 0.0162(9) 0.0050(7) 0.0052(8) -0.0021(8)
C2 0.0340(12) 0.0274(11) 0.0243(11) 0.0017(9) 0.0058(9) -0.0087(9)
C3 0.0377(13) 0.0378(13) 0.0350(13) 0.0036(10) 0.0157(11) -0.0101(11)
C4 0.0522(15) 0.0357(13) 0.0274(12) 0.0000(10) 0.0214(11) -0.0098(11)
C5 0.0503(14) 0.0275(11) 0.0149(10) 0.0019(8) 0.0087(9) -0.0086(10)
C6 0.0353(11) 0.0184(10) 0.0161(9) 0.0059(8) 0.0037(8) -0.0037(8)
C7 0.0218(9) 0.0188(9) 0.0185(9) -0.0024(8) 0.0021(8) -0.0022(8)
C8 0.0255(10) 0.0213(10) 0.0224(10) -0.0003(8) 0.0009(8) -0.0021(8)
C9 0.0307(11) 0.0355(12) 0.0254(11) -0.0028(9) -0.0052(9) -0.0046(10)
C10 0.0294(11) 0.0343(13) 0.0360(13) -0.0137(10) -0.0028(10) -0.0068(10)
C11 0.0394(13) 0.0216(11) 0.0534(16) -0.0046(11) -0.0027(12) -0.0080(10)
C12 0.0389(13) 0.0212(11) 0.0351(12) 0.0030(9) -0.0081(10) -0.0037(9)
C13 0.0323(11) 0.0160(9) 0.0261(11) -0.0031(8) -0.0085(9) 0.0026(8)
C14 0.0311(12) 0.0300(12) 0.0409(13) -0.0049(10) -0.0045(10) 0.0069(10)
C15 0.0386(14) 0.0411(15) 0.073(2) -0.0180(14) -0.0132(14) 0.0163(12)
C16 0.073(2) 0.0358(15) 0.079(2) -0.0203(15) -0.0429(18) 0.0321(15)
C17 0.107(3) 0.0342(15) 0.0458(17) -0.0017(13) -0.0350(18) 0.0291(16)
C18 0.0702(18) 0.0259(12) 0.0304(13) 0.0016(10) -0.0110(12) 0.0142(12)
C19 0.0162(9) 0.0217(10) 0.0118(8) -0.0008(7) 0.0016(7) 0.0016(7)
C20 0.0183(9) 0.0229(10) 0.0167(9) -0.0011(8) 0.0029(7) 0.0021(8)
C21 0.0232(10) 0.0289(11) 0.0188(10) -0.0068(8) -0.0022(8) -0.0003(8)
C22 0.0319(11) 0.0362(12) 0.0173(10) -0.0026(9) -0.0077(9) 0.0052(9)
C23 0.0395(12) 0.0262(11) 0.0175(10) 0.0033(9) -0.0043(9) 0.0056(10)
C24 0.0257(10) 0.0215(10) 0.0131(9) -0.0024(7) -0.0010(7) 0.0008(8)
C25 0.0149(8) 0.0151(9) 0.0183(9) 0.0002(7) 0.0019(7) -0.0011(7)
C26 0.0186(9) 0.0278(11) 0.0206(10) -0.0053(8) 0.0005(8) 0.0015(8)
C27 0.0181(10) 0.0412(13) 0.0308(12) -0.0095(10) -0.0034(9) 0.0015(9)
C28 0.0152(9) 0.0364(13) 0.0393(13) -0.0082(10) 0.0077(9) -0.0026(9)
C29 0.0238(10) 0.0324(12) 0.0239(11) -0.0050(9) 0.0103(8) -0.0026(9)
C30 0.0215(10) 0.0247(10) 0.0189(10) -0.0016(8) 0.0020(8) -0.0021(8)
C31 0.0176(9) 0.0176(9) 0.0128(8) 0.0020(7) -0.0029(7) -0.0014(7)
C32 0.0218(10) 0.0224(10) 0.0293(11) 0.0026(8) 0.0048(8) 0.0005(8)
C33 0.0307(12) 0.0315(12) 0.0396(13) 0.0070(10) 0.0107(10) -0.0066(10)
C34 0.0411(13) 0.0234(11) 0.0303(12) 0.0087(9) -0.0023(10) -0.0085(9)
C35 0.0376(12) 0.0177(10) 0.0257(11) 0.0007(8) -0.0056(9) 0.0030(9)
C36 0.0235(10) 0.0214(10) 0.0199(10) 0.0000(8) -0.0009(8) 0.0008(8)
N37 0.0154(7) 0.0168(8) 0.0236(8) -0.0046(7) 0.0019(6) -0.0015(6)
C38 0.0185(9) 0.0248(11) 0.0337(11) -0.0059(9) -0.0024(8) 0.0005(8)
C39 0.0145(9) 0.0389(13) 0.0475(14) -0.0156(11) 0.0026(9) 0.0004(9)
C40 0.0220(11) 0.0503(15) 0.0364(13) -0.0196(11) 0.0137(9) -0.0094(10)
C41 0.0251(11) 0.0395(13) 0.0245(11) -0.0109(10) 0.0091(9) -0.0087(10)
C42 0.0192(9) 0.0190(9) 0.0194(10) -0.0073(8) 0.0048(7) -0.0037(7)
C43 0.0213(9) 0.0162(9) 0.0142(9) -0.0020(7) 0.0038(7) -0.0035(7)
N44 0.0272(9) 0.0326(10) 0.0139(8) -0.0007(7) 0.0015(7) -0.0023(7)
N45 0.0265(9) 0.0277(9) 0.0165(8) -0.0004(7) -0.0028(7) 0.0016(7)
N46 0.0193(8) 0.0226(8) 0.0167(8) 0.0005(7) -0.0020(6) 0.0018(7)
N47 0.0141(7) 0.0186(8) 0.0147(7) 0.0010(6) 0.0007(6) 0.0009(6)

loop_
_atom_type_symbol
_atom_type_description
_atom_type_scat_dispersion_real
_atom_type_scat_dispersion_imag
_atom_type_scat_source
C C 0.0033 0.0016 'International Tables Vol C Tables 4.2.6.8 and 6.1.1.4'
H H 0.0000 0.0000 'International Tables Vol C Tables 4.2.6.8 and 6.1.1.4'
N N 0.0061 0.0033 'International Tables Vol C Tables 4.2.6.8 and 6.1.1.4'
O O 0.0106 0.0060 'International Tables Vol C Tables 4.2.6.8 and 6.1.1.4'
P P 0.1023 0.0942 'International Tables Vol C Tables 4.2.6.8 and 6.1.1.4'
Cu Cu 0.3201 1.2651 'International Tables Vol C Tables 4.2.6.8 and 6.1.1.4'

loop_
_citation_id
_citation_doi
_citation_year
1 10.1039/C3CC42280A 2013

loop_
_geom_angle_atom_site_label_1
_geom_angle_atom_site_label_2
_geom_angle_atom_site_label_3
_geom_angle
N47 Cu1 N37 80.52(6)
N47 Cu1 P1 117.39(5)
N37 Cu1 P1 113.19(5)
N47 Cu1 P2 108.95(5)
N37 Cu1 P2 118.14(5)
P1 Cu1 P2 114.42(2)
C7 P1 C13 102.44(9)
C7 P1 C1 102.11(9)
C13 P1 C1 106.24(10)
C7 P1 Cu1 119.58(7)
C13 P1 Cu1 117.70(7)
C1 P1 Cu1 107.08(6)
C25 P2 C31 102.40(8)
C25 P2 C19 103.41(8)
C31 P2 C19 102.41(8)
C25 P2 Cu1 112.40(6)
C31 P2 Cu1 113.39(6)
C19 P2 Cu1 120.73(6)
C24 O1 C6 118.43(15)
C6 C1 C2 118.24(19)
C6 C1 P1 117.23(15)
C2 C1 P1 123.72(16)
C3 C2 C1 120.4(2)
C3 C2 H2 119.8
C1 C2 H2 119.8
C4 C3 C2 120.1(2)
C4 C3 H3 119.9
C2 C3 H3 119.9
C3 C4 C5 120.3(2)
C3 C4 H4 119.8
C5 C4 H4 119.8
C4 C5 C6 119.2(2)
C4 C5 H5 120.4
C6 C5 H5 120.4
C5 C6 O1 123.05(19)
C5 C6 C1 121.7(2)
O1 C6 C1 115.23(17)
C8 C7 C12 118.62(19)
C8 C7 P1 118.89(15)
C12 C7 P1 122.38(16)
C9 C8 C7 120.5(2)
C9 C8 H8 119.7
C7 C8 H8 119.7
C10 C9 C8 120.1(2)
C10 C9 H9 119.9
C8 C9 H9 119.9
C9 C10 C11 120.0(2)
C9 C10 H10 120.0
C11 C10 H10 120.0
C10 C11 C12 120.1(2)
C10 C11 H11 119.9
C12 C11 H11 119.9
C11 C12 C7 120.5(2)
C11 C12 H12 119.7
C7 C12 H12 119.7
C14 C13 C18 118.9(2)
C14 C13 P1 117.47(16)
C18 C13 P1 123.60(18)
C13 C14 C15 120.6(2)
C13 C14 H14 119.7
C15 C14 H14 119.7
C16 C15 C14 119.9(3)
C16 C15 H15 120.1
C14 C15 H15 120.1
C17 C16 C15 120.2(2)
C17 C16 H16 119.9
C15 C16 H16 119.9
C16 C17 C18 120.8(3)
C16 C17 H17 119.6
C18 C17 H17 119.6
C13 C18 C17 119.6(3)
C13 C18 H18 120.2
C17 C18 H18 120.2
C20 C19 C24 117.27(17)
C20 C19 P2 122.75(15)
C24 C19 P2 119.90(14)
C21 C20 C19 121.48(19)
C21 C20 H20 119.3
C19 C20 H20 119.3
C22 C21 C20 119.67(19)
C22 C21 H21 120.2
C20 C21 H21 120.2
C23 C22 C21 120.26(19)
C23 C22 H22 119.9
C21 C22 H22 119.9
C22 C23 C24 119.4(2)
C22 C23 H23 120.3
C24 C23 H23 120.3
O1 C24 C23 117.92(18)
O1 C24 C19 120.09(16)
C23 C24 C19 121.87(19)
C26 C25 C30 119.04(17)
C26 C25 P2 117.28(14)
C30 C25 P2 123.66(14)
C27 C26 C25 120.05(18)
C27 C26 H26 120.0
C25 C26 H26 120.0
C26 C27 C28 120.5(2)
C26 C27 H27 119.7
C28 C27 H27 119.7
C29 C28 C27 119.79(19)
C29 C28 H28 120.1
C27 C28 H28 120.1
C28 C29 C30 120.17(19)
C28 C29 H29 119.9
C30 C29 H29 119.9
C29 C30 C25 120.38(18)
C29 C30 H30 119.8
C25 C30 H30 119.8
C36 C31 C32 118.75(18)
C36 C31 P2 123.75(14)
C32 C31 P2 117.50(14)
C33 C32 C31 120.67(19)
C33 C32 H32 119.7
C31 C32 H32 119.7
C34 C33 C32 120.1(2)
C34 C33 H33 120.0
C32 C33 H33 120.0
C33 C34 C35 119.7(2)
C33 C34 H34 120.1
C35 C34 H34 120.1
C34 C35 C36 120.4(2)
C34 C35 H35 119.8
C36 C35 H35 119.8
C35 C36 C31 120.33(19)
C35 C36 H36 119.8
C31 C36 H36 119.8
C38 N37 C42 117.43(17)
C38 N37 Cu1 129.23(15)
C42 N37 Cu1 113.29(12)
N37 C38 C39 122.9(2)
N37 C38 H38 118.6
C39 C38 H38 118.6
C40 C39 C38 119.4(2)
C40 C39 H39 120.3
C38 C39 H39 120.3
C39 C40 C41 118.9(2)
C39 C40 H40 120.5
C41 C40 H40 120.5
C40 C41 C42 118.6(2)
C40 C41 H41 120.7
C42 C41 H41 120.7
N37 C42 C41 122.77(19)
N37 C42 C43 113.94(16)
C41 C42 C43 123.29(19)
N44 C43 N47 112.18(17)
N44 C43 C42 128.06(17)
N47 C43 C42 119.73(17)
C43 N44 N45 104.14(15)
N46 N45 N44 110.05(15)
N45 N46 N47 108.48(15)
C43 N47 N46 105.14(15)
C43 N47 Cu1 111.98(12)
N46 N47 Cu1 141.82(12)

loop_
_geom_bond_atom_site_label_1
_geom_bond_atom_site_label_2
_geom_bond_distance
Cu1 N47 2.0400(15)
Cu1 N37 2.0818(16)
Cu1 P1 2.2262(5)
Cu1 P2 2.2493(5)
P1 C7 1.8093(19)
P1 C13 1.810(2)
P1 C1 1.812(2)
P2 C25 1.8119(18)
P2 C31 1.8221(19)
P2 C19 1.8256(18)
O1 C24 1.376(2)
O1 C6 1.381(2)
C1 C6 1.381(3)
C1 C2 1.388(3)
C2 C3 1.383(3)
C2 H2 0.9500
C3 C4 1.373(3)
C3 H3 0.9500
C4 C5 1.375(3)
C4 H4 0.9500
C5 C6 1.377(3)
C5 H5 0.9500
C7 C8 1.379(3)
C7 C12 1.382(3)
C8 C9 1.378(3)
C8 H8 0.9500
C9 C10 1.362(3)
C9 H9 0.9500
C10 C11 1.370(3)
C10 H10 0.9500
C11 C12 1.374(3)
C11 H11 0.9500
C12 H12 0.9500
C13 C14 1.376(3)
C13 C18 1.383(3)
C14 C15 1.385(3)
C14 H14 0.9500
C15 C16 1.360(4)
C15 H15 0.9500
C16 C17 1.357(5)
C16 H16 0.9500
C17 C18 1.385(4)
C17 H17 0.9500
C18 H18 0.9500
C19 C20 1.384(3)
C19 C24 1.390(3)
C20 C21 1.381(3)
C20 H20 0.9500
C21 C22 1.375(3)
C21 H21 0.9500
C22 C23 1.375(3)
C22 H22 0.9500
C23 C24 1.376(3)
C23 H23 0.9500
C25 C26 1.383(3)
C25 C30 1.386(3)
C26 C27 1.374(3)
C26 H26 0.9500
C27 C28 1.376(3)
C27 H27 0.9500
C28 C29 1.369(3)
C28 H28 0.9500
C29 C30 1.377(3)
C29 H29 0.9500
C30 H30 0.9500
C31 C36 1.382(3)
C31 C32 1.383(3)
C32 C33 1.381(3)
C32 H32 0.9500
C33 C34 1.371(3)
C33 H33 0.9500
C34 C35 1.374(3)
C34 H34 0.9500
C35 C36 1.381(3)
C35 H35 0.9500
C36 H36 0.9500
N37 C38 1.332(2)
N37 C42 1.344(2)
C38 C39 1.371(3)
C38 H38 0.9500
C39 C40 1.368(4)
C39 H39 0.9500
C40 C41 1.373(3)
C40 H40 0.9500
C41 C42 1.380(3)
C41 H41 0.9500
C42 C43 1.454(3)
C43 N44 1.318(2)
C43 N47 1.328(2)
N44 N45 1.343(2)
N45 N46 1.312(2)
N46 N47 1.335(2)

loop_
_geom_hbond_atom_site_label_D
_geom_hbond_atom_site_label_H
_geom_hbond_atom_site_label_A
_geom_hbond_distance_DH
_geom_hbond_distance_HA
_geom_hbond_distance_DA
_geom_hbond_angle_DHA
_geom_hbond_site_symmetry_A
C8 H8 N46 0.95 2.59 3.535(3) 173.5 .
C8 H8 N47 0.95 2.61 3.503(3) 156.7 .
C11 H11 N46 0.95 2.55 3.364(3) 143.3 2_545

loop_
_geom_torsion_atom_site_label_1
_geom_torsion_atom_site_label_2
_geom_torsion_atom_site_label_3
_geom_torsion_atom_site_label_4
_geom_torsion
N47 Cu1 P1 C7 4.89(9)
N37 Cu1 P1 C7 -86.26(9)
P2 Cu1 P1 C7 134.45(7)
N47 Cu1 P1 C13 130.18(9)
N37 Cu1 P1 C13 39.03(9)
P2 Cu1 P1 C13 -100.26(8)
N47 Cu1 P1 C1 -110.37(8)
N37 Cu1 P1 C1 158.47(8)
P2 Cu1 P1 C1 19.19(7)
N47 Cu1 P2 C25 67.20(8)
N37 Cu1 P2 C25 156.41(8)
P1 Cu1 P2 C25 -66.44(7)
N47 Cu1 P2 C31 -48.36(8)
N37 Cu1 P2 C31 40.85(8)
P1 Cu1 P2 C31 178.01(6)
N47 Cu1 P2 C19 -170.33(8)
N37 Cu1 P2 C19 -81.12(9)
P1 Cu1 P2 C19 56.04(7)
C7 P1 C1 C6 174.79(16)
C13 P1 C1 C6 67.82(17)
Cu1 P1 C1 C6 -58.76(16)
C7 P1 C1 C2 -15.8(2)
C13 P1 C1 C2 -122.74(18)
Cu1 P1 C1 C2 110.68(17)
C6 C1 C2 C3 -0.3(3)
P1 C1 C2 C3 -169.60(17)
C1 C2 C3 C4 -1.0(4)
C2 C3 C4 C5 0.8(4)
C3 C4 C5 C6 0.6(4)
C4 C5 C6 O1 179.9(2)
C4 C5 C6 C1 -1.9(3)
C24 O1 C6 C5 -32.0(3)
C24 O1 C6 C1 149.70(17)
C2 C1 C6 C5 1.7(3)
P1 C1 C6 C5 171.73(16)
C2 C1 C6 O1 -179.99(17)
P1 C1 C6 O1 -10.0(2)
C13 P1 C7 C8 -147.83(16)
C1 P1 C7 C8 102.29(16)
Cu1 P1 C7 C8 -15.56(18)
C13 P1 C7 C12 36.0(2)
C1 P1 C7 C12 -73.85(19)
Cu1 P1 C7 C12 168.30(16)
C12 C7 C8 C9 2.6(3)
P1 C7 C8 C9 -173.66(16)
C7 C8 C9 C10 -1.2(3)
C8 C9 C10 C11 -1.1(3)
C9 C10 C11 C12 1.8(4)
C10 C11 C12 C7 -0.3(4)
C8 C7 C12 C11 -1.9(3)
P1 C7 C12 C11 174.28(18)
C7 P1 C13 C14 77.46(18)
C1 P1 C13 C14 -175.81(17)
Cu1 P1 C13 C14 -55.92(18)
C7 P1 C13 C18 -102.5(2)
C1 P1 C13 C18 4.2(2)
Cu1 P1 C13 C18 124.09(18)
C18 C13 C14 C15 0.8(3)
P1 C13 C14 C15 -179.23(19)
C13 C14 C15 C16 -0.9(4)
C14 C15 C16 C17 0.1(4)
C15 C16 C17 C18 0.8(5)
C14 C13 C18 C17 0.1(4)
P1 C13 C18 C17 -179.9(2)
C16 C17 C18 C13 -0.9(4)
C25 P2 C19 C20 -90.57(16)
C31 P2 C19 C20 15.61(17)
Cu1 P2 C19 C20 142.74(13)
C25 P2 C19 C24 92.82(16)
C31 P2 C19 C24 -161.01(15)
Cu1 P2 C19 C24 -33.87(18)
C24 C19 C20 C21 1.6(3)
P2 C19 C20 C21 -175.09(15)
C19 C20 C21 C22 1.0(3)
C20 C21 C22 C23 -2.1(3)
C21 C22 C23 C24 0.5(3)
C6 O1 C24 C23 107.1(2)
C6 O1 C24 C19 -76.9(2)
C22 C23 C24 O1 178.21(19)
C22 C23 C24 C19 2.2(3)
C20 C19 C24 O1 -179.13(16)
P2 C19 C24 O1 -2.3(2)
C20 C19 C24 C23 -3.2(3)
P2 C19 C24 C23 173.55(16)
C31 P2 C25 C26 85.65(16)
C19 P2 C25 C26 -168.17(15)
Cu1 P2 C25 C26 -36.37(17)
C31 P2 C25 C30 -92.69(17)
C19 P2 C25 C30 13.49(19)
Cu1 P2 C25 C30 145.28(15)
C30 C25 C26 C27 2.3(3)
P2 C25 C26 C27 -176.08(17)
C25 C26 C27 C28 -3.2(3)
C26 C27 C28 C29 1.7(4)
C27 C28 C29 C30 0.5(3)
C28 C29 C30 C25 -1.3(3)
C26 C25 C30 C29 -0.1(3)
P2 C25 C30 C29 178.18(16)
C25 P2 C31 C36 16.89(18)
C19 P2 C31 C36 -90.06(17)
Cu1 P2 C31 C36 138.24(15)
C25 P2 C31 C32 -162.52(15)
C19 P2 C31 C32 90.53(16)
Cu1 P2 C31 C32 -41.17(16)
C36 C31 C32 C33 2.3(3)
P2 C31 C32 C33 -178.28(17)
C31 C32 C33 C34 -1.5(3)
C32 C33 C34 C35 -0.2(4)
C33 C34 C35 C36 1.2(3)
C34 C35 C36 C31 -0.4(3)
C32 C31 C36 C35 -1.3(3)
P2 C31 C36 C35 179.30(15)
N47 Cu1 N37 C38 177.46(18)
P1 Cu1 N37 C38 -66.70(17)
P2 Cu1 N37 C38 70.95(17)
N47 Cu1 N37 C42 0.19(13)
P1 Cu1 N37 C42 116.03(12)
P2 Cu1 N37 C42 -106.31(12)
C42 N37 C38 C39 0.8(3)
Cu1 N37 C38 C39 -176.36(16)
N37 C38 C39 C40 0.3(3)
C38 C39 C40 C41 -0.5(3)
C39 C40 C41 C42 -0.4(3)
C38 N37 C42 C41 -1.8(3)
Cu1 N37 C42 C41 175.79(16)
C38 N37 C42 C43 178.25(17)
Cu1 N37 C42 C43 -4.1(2)
C40 C41 C42 N37 1.7(3)
C40 C41 C42 C43 -178.4(2)
N37 C42 C43 N44 -169.67(19)
C41 C42 C43 N44 10.4(3)
N37 C42 C43 N47 8.3(3)
C41 C42 C43 N47 -171.63(19)
N47 C43 N44 N45 0.5(2)
C42 C43 N44 N45 178.56(18)
C43 N44 N45 N46 -0.2(2)
N44 N45 N46 N47 -0.2(2)
N44 C43 N47 N46 -0.6(2)
C42 C43 N47 N46 -178.85(16)
N44 C43 N47 Cu1 170.34(13)
C42 C43 N47 Cu1 -7.9(2)
N45 N46 N47 C43 0.5(2)
N45 N46 N47 Cu1 -165.86(16)
N37 Cu1 N47 C43 4.10(13)
P1 Cu1 N47 C43 -107.19(12)
P2 Cu1 N47 C43 120.74(12)
N37 Cu1 N47 N46 169.8(2)
P1 Cu1 N47 N46 58.6(2)
P2 Cu1 N47 N46 -73.5(2)
